data_7016111
loop_
_publ_author_name
'Anbu, Sellamuthu'
'Kandaswamy, Muthusamy'
'Kamalraj, Subban'
'Muthumarry, Johnpaul'
'Varghese, Babu'

_publ_section_title
;
 Phosphatase-like activity, DNA binding, DNA hydrolysis, anticancer and
 lactate dehydrogenase inhibition activity promoting by a new
 bis-phenanthroline dicopper(ii) complex.
;
_journal_issue 28
_journal_name_full 'Dalton transactions (Cambridge, England : 2003)'
_journal_page_first 7310
_journal_page_last 7318
_journal_paper_doi 10.1039/c1dt10277j
_journal_volume 40
_journal_year 2011
_chemical_formula_sum 'C26 H22 Cl2 Cu2 N4 O12'
_chemical_formula_weight 780.46
_chemical_name_systematic
;
?
;
_space_group_IT_number 19
_symmetry_cell_setting orthorhombic
_symmetry_space_group_name_Hall 'P 2ac 2ab'
_symmetry_space_group_name_H-M 'P 21 21 21'
_atom_sites_solution_hydrogens geom
_atom_sites_solution_primary direct
_atom_sites_solution_secondary difmap
_audit_creation_method SHELXL-97
_cell_angle_alpha 90.00
_cell_angle_beta 90.00
_cell_angle_gamma 90.00
_cell_formula_units_Z 4
_cell_length_a 8.3293(3)
_cell_length_b 17.7557(7)
_cell_length_c 19.8896(7)
_cell_measurement_reflns_used 4361
_cell_measurement_temperature 293(2)
_cell_measurement_theta_max 22.5
_cell_measurement_theta_min 2.5
_cell_volume 2941.52(19)
_computing_cell_refinement 'APEX2/SAINT (Bruker, 2004)'
_computing_data_collection 'APEX2 (Bruker, 2004)'
_computing_data_reduction 'SAINT/XPREP (Bruker, 2004)'
_computing_molecular_graphics 'ORTEP3 (Farrugia, 1997) and Mercury (Bruno et al., 2002)'
_computing_publication_material 'SHELXL-97 (Sheldrick, 1997)'
_computing_structure_refinement 'SHELXL-97 (Sheldrick, 1997)'
_computing_structure_solution 'SIR92 (Altornare et al., 1993)'
_diffrn_ambient_temperature 293(2)
_diffrn_measured_fraction_theta_full 0.998
_diffrn_measured_fraction_theta_max 0.998
_diffrn_measurement_device_type 'Bruker axs kappa apex2 CCD Diffractometer'
_diffrn_measurement_method '\w and \f scan'
_diffrn_radiation_monochromator graphite
_diffrn_radiation_source 'fine-focus sealed tube'
_diffrn_radiation_type MoK\a
_diffrn_radiation_wavelength 0.71073
_diffrn_reflns_av_R_equivalents 0.0376
_diffrn_reflns_av_sigmaI/netI 0.0500
_diffrn_reflns_limit_h_max 9
_diffrn_reflns_limit_h_min -9
_diffrn_reflns_limit_k_max 19
_diffrn_reflns_limit_k_min -18
_diffrn_reflns_limit_l_max 19
_diffrn_reflns_limit_l_min -22
_diffrn_reflns_number 14655
_diffrn_reflns_theta_full 23.53
_diffrn_reflns_theta_max 23.53
_diffrn_reflns_theta_min 1.54
_diffrn_standards_decay_% 0
_exptl_absorpt_coefficient_mu 1.699
_exptl_absorpt_correction_T_max 0.743
_exptl_absorpt_correction_T_min 0.601
_exptl_absorpt_correction_type multi-scan
_exptl_absorpt_process_details SADABS(Bruker,1999)
_exptl_crystal_colour green
_exptl_crystal_density_diffrn 1.762
_exptl_crystal_density_method 'not measured'
_exptl_crystal_description plate
_exptl_crystal_F_000 1576
_exptl_crystal_size_max 0.30
_exptl_crystal_size_mid 0.20
_exptl_crystal_size_min 0.20
_refine_diff_density_max 0.938
_refine_diff_density_min -0.305
_refine_diff_density_rms 0.077
_refine_ls_abs_structure_details 'Flack H D (1983), Acta Cryst. A39, 876-881'
_refine_ls_abs_structure_Flack 0.01(2)
_refine_ls_extinction_method none
_refine_ls_goodness_of_fit_ref 1.015
_refine_ls_hydrogen_treatment mixed
_refine_ls_matrix_type full
_refine_ls_number_parameters 428
_refine_ls_number_reflns 4365
_refine_ls_number_restraints 4
_refine_ls_restrained_S_all 1.014
_refine_ls_R_factor_all 0.0604
_refine_ls_R_factor_gt 0.0460
_refine_ls_shift/su_max 0.000
_refine_ls_shift/su_mean 0.000
_refine_ls_structure_factor_coef Fsqd
_refine_ls_weighting_details 'calc w=1/[\s^2^(Fo^2^)+(0.0795P)^2^+1.2903P] where P=(Fo^2^+2Fc^2^)/3'
_refine_ls_weighting_scheme calc
_refine_ls_wR_factor_gt 0.1159
_refine_ls_wR_factor_ref 0.1268
_reflns_number_gt 3590
_reflns_number_total 4365
_reflns_threshold_expression >2sigma(I)
_cod_data_source_file c1dt10277j.txt
_cod_data_source_block cu2phen
_cod_original_sg_symbol_H-M P212121
_cod_database_code 7016111

loop_
_symmetry_equiv_pos_as_xyz
'x, y, z'
'-x+1/2, -y, z+1/2'
'x+1/2, -y+1/2, -z'
'-x, y+1/2, -z+1/2'

loop_
_atom_site_label
_atom_site_type_symbol
_atom_site_fract_x
_atom_site_fract_y
_atom_site_fract_z
_atom_site_U_iso_or_equiv
_atom_site_adp_type
_atom_site_occupancy
_atom_site_symmetry_multiplicity
_atom_site_calc_flag
_atom_site_refinement_flags
_atom_site_disorder_assembly
_atom_site_disorder_group
C1 C 0.2385(10) 0.3172(4) 0.8365(5) 0.066(2) Uani 1 1 d . . .
H1 H 0.2370 0.2927 0.8778 0.079 Uiso 1 1 calc R . .
C2 C 0.1577(10) 0.3861(4) 0.8287(5) 0.071(2) Uani 1 1 d . . .
H2 H 0.1058 0.4081 0.8652 0.086 Uiso 1 1 calc R . .
C3 C 0.1559(11) 0.4208(5) 0.7671(6) 0.083(3) Uani 1 1 d . . .
H3 H 0.0987 0.4654 0.7615 0.099 Uiso 1 1 calc R . .
C4 C 0.2378(9) 0.3903(4) 0.7134(5) 0.066(2) Uani 1 1 d . . .
C5 C 0.2499(12) 0.4222(5) 0.6457(7) 0.086(3) Uani 1 1 d . . .
H5 H 0.1975 0.4672 0.6362 0.103 Uiso 1 1 calc R . .
C6 C 0.3322(12) 0.3892(5) 0.5985(5) 0.081(3) Uani 1 1 d . . .
H6 H 0.3392 0.4123 0.5567 0.097 Uiso 1 1 calc R . .
C7 C 0.4103(9) 0.3207(4) 0.6081(4) 0.060(2) Uani 1 1 d . . .
C8 C 0.5028(11) 0.2828(5) 0.5602(4) 0.071(2) Uani 1 1 d . . .
H8 H 0.5126 0.3030 0.5172 0.085 Uiso 1 1 calc R . .
C9 C 0.5775(12) 0.2182(5) 0.5750(4) 0.070(2) Uani 1 1 d . . .
H9 H 0.6383 0.1934 0.5427 0.084 Uiso 1 1 calc R . .
C10 C 0.5628(11) 0.1886(4) 0.6399(4) 0.0622(19) Uani 1 1 d . . .
H10 H 0.6148 0.1436 0.6501 0.075 Uiso 1 1 calc R . .
C11 C 0.4031(8) 0.2881(3) 0.6713(3) 0.0493(18) Uani 1 1 d . . .
C12 C 0.3165(8) 0.3219(3) 0.7247(4) 0.0491(18) Uani 1 1 d . . .
C13 C 0.4569(11) -0.0286(4) 0.6722(4) 0.072(2) Uani 1 1 d . . .
H13 H 0.5192 0.0137 0.6631 0.086 Uiso 1 1 calc R . .
C14 C 0.4252(15) -0.0821(7) 0.6199(4) 0.100(4) Uani 1 1 d . . .
H14 H 0.4647 -0.0759 0.5765 0.120 Uiso 1 1 calc R . .
C15 C 0.3325(14) -0.1434(6) 0.6378(8) 0.105(5) Uani 1 1 d . . .
H15 H 0.3127 -0.1791 0.6046 0.126 Uiso 1 1 calc R . .
C16 C 0.2673(13) -0.1564(5) 0.6997(5) 0.080(3) Uani 1 1 d . . .
C17 C 0.1718(12) -0.2176(4) 0.7185(7) 0.092(4) Uani 1 1 d . . .
H17 H 0.1473 -0.2545 0.6870 0.111 Uiso 1 1 calc R . .
C18 C 0.1145(14) -0.2238(5) 0.7820(7) 0.095(3) Uani 1 1 d . . .
H18 H 0.0520 -0.2653 0.7934 0.114 Uiso 1 1 calc R . .
C19 C 0.1473(10) -0.1693(4) 0.8308(5) 0.067(3) Uani 1 1 d . . .
C20 C 0.0939(11) -0.1716(5) 0.8964(5) 0.073(2) Uani 1 1 d . . .
H20 H 0.0302 -0.2113 0.9112 0.088 Uiso 1 1 calc R . .
C21 C 0.1341(10) -0.1170(4) 0.9379(5) 0.074(3) Uani 1 1 d . . .
H21 H 0.0945 -0.1175 0.9816 0.089 Uiso 1 1 calc R . .
C22 C 0.2351(9) -0.0583(4) 0.9177(4) 0.0565(19) Uani 1 1 d . . .
H22 H 0.2666 -0.0223 0.9489 0.068 Uiso 1 1 calc R . .
C23 C 0.2462(9) -0.1076(4) 0.8117(4) 0.0524(18) Uani 1 1 d . . .
C24 C 0.3049(10) -0.0999(4) 0.7465(5) 0.062(2) Uani 1 1 d . . .
C25 C 0.4629(8) 0.1366(3) 0.9188(3) 0.0421(15) Uani 1 1 d . . .
C26 C 0.4747(10) 0.1529(4) 0.9926(3) 0.062(2) Uani 1 1 d . . .
H26A H 0.4963 0.2055 0.9992 0.093 Uiso 1 1 calc R . .
H26B H 0.5602 0.1236 1.0117 0.093 Uiso 1 1 calc R . .
H26C H 0.3753 0.1399 1.0141 0.093 Uiso 1 1 calc R . .
N1 N 0.3175(7) 0.2868(3) 0.7847(3) 0.0494(14) Uani 1 1 d . . .
N2 N 0.4774(7) 0.2223(3) 0.6874(3) 0.0487(14) Uani 1 1 d . . .
N3 N 0.3992(7) -0.0387(3) 0.7323(3) 0.0549(15) Uani 1 1 d . . .
N4 N 0.2868(7) -0.0529(3) 0.8546(3) 0.0479(14) Uani 1 1 d . . .
O1 O 0.4589(6) 0.1920(2) 0.8797(2) 0.0499(11) Uani 1 1 d . . .
O2 O 0.4593(6) 0.0680(2) 0.9016(2) 0.0508(12) Uani 1 1 d . . .
O3 O 0.5663(6) 0.0996(2) 0.7716(2) 0.0515(11) Uani 1 1 d D . .
O4 O 0.2214(6) 0.1122(3) 0.7814(3) 0.0509(12) Uani 1 1 d D . .
O5 O 0.0940(9) 0.1442(6) 0.9224(6) 0.172(5) Uani 1 1 d . . .
O6 O -0.0919(14) 0.0553(4) 0.9565(4) 0.136(3) Uani 1 1 d . . .
O7 O -0.1611(10) 0.1770(4) 0.9414(5) 0.136(3) Uani 1 1 d . . .
O8 O -0.1038(12) 0.1050(4) 0.8497(4) 0.118(3) Uani 1 1 d . . .
O9 O 0.0458(17) 0.0663(6) 0.6719(4) 0.211(6) Uani 1 1 d . . .
O10 O 0.082(2) 0.0416(6) 0.5630(6) 0.229(7) Uani 1 1 d . . .
O11 O 0.1416(19) 0.1535(6) 0.6039(6) 0.210(6) Uani 1 1 d . . .
O12 O -0.0844(18) 0.1132(10) 0.5877(7) 0.245(8) Uani 1 1 d . . .
Cu1 Cu 0.44727(10) 0.19155(4) 0.78321(4) 0.0440(2) Uani 1 1 d . . .
Cu2 Cu 0.42722(10) 0.02718(4) 0.81400(4) 0.0448(2) Uani 1 1 d . . .
Cl1 Cl -0.0622(2) 0.12165(9) 0.92044(9) 0.0570(4) Uani 1 1 d . . .
Cl2 Cl 0.0588(4) 0.09088(11) 0.60966(10) 0.0734(6) Uani 1 1 d . . .
H3A H 0.6807(14) 0.099(3) 0.771(3) 0.027(15) Uiso 1 1 d D . .
H4A H 0.200(7) 0.090(4) 0.7419(18) 0.08(3) Uiso 1 1 d D . .
H4B H 0.133(4) 0.110(3) 0.808(2) 0.040(19) Uiso 1 1 d D . .

loop_
_atom_site_aniso_label
_atom_site_aniso_U_11
_atom_site_aniso_U_22
_atom_site_aniso_U_33
_atom_site_aniso_U_23
_atom_site_aniso_U_13
_atom_site_aniso_U_12
C1 0.064(5) 0.054(5) 0.078(6) -0.003(4) 0.007(4) 0.002(4)
C2 0.059(5) 0.054(5) 0.101(7) -0.009(5) 0.004(5) 0.009(4)
C3 0.067(6) 0.045(5) 0.136(10) -0.005(6) -0.016(6) 0.012(4)
C4 0.052(4) 0.045(4) 0.102(7) 0.010(5) -0.018(5) -0.004(4)
C5 0.069(6) 0.052(5) 0.136(10) 0.049(6) -0.035(6) -0.012(5)
C6 0.076(6) 0.078(7) 0.087(7) 0.035(5) -0.034(6) -0.024(6)
C7 0.051(5) 0.058(5) 0.072(5) 0.022(4) -0.026(4) -0.020(4)
C8 0.090(6) 0.081(6) 0.042(4) 0.014(4) -0.002(4) -0.036(5)
C9 0.088(6) 0.070(5) 0.052(4) 0.004(4) -0.006(5) -0.016(5)
C10 0.076(5) 0.058(4) 0.053(4) 0.005(3) 0.002(5) -0.008(5)
C11 0.050(4) 0.040(4) 0.058(4) 0.006(3) -0.021(4) -0.017(3)
C12 0.041(4) 0.031(3) 0.075(5) 0.006(4) -0.012(4) -0.008(3)
C13 0.096(6) 0.062(5) 0.058(5) -0.005(4) -0.008(5) 0.026(5)
C14 0.131(9) 0.122(8) 0.047(5) -0.024(5) -0.020(6) 0.074(8)
C15 0.111(9) 0.056(6) 0.148(12) -0.043(7) -0.070(9) 0.047(6)
C16 0.096(7) 0.081(7) 0.062(6) -0.025(5) -0.037(5) 0.046(6)
C17 0.095(7) 0.023(4) 0.159(11) -0.020(5) -0.070(8) 0.005(4)
C18 0.100(8) 0.060(5) 0.124(9) -0.001(6) -0.046(8) 0.009(5)
C19 0.062(5) 0.030(4) 0.107(8) -0.004(4) -0.042(5) -0.007(3)
C20 0.074(6) 0.055(5) 0.091(7) 0.016(4) 0.001(5) -0.002(5)
C21 0.062(5) 0.046(4) 0.115(8) 0.022(5) 0.010(5) -0.005(4)
C22 0.064(5) 0.038(4) 0.068(5) 0.006(3) 0.002(4) 0.002(3)
C23 0.061(5) 0.042(4) 0.054(5) 0.000(3) -0.018(4) 0.014(4)
C24 0.064(5) 0.026(4) 0.095(7) -0.020(4) -0.042(5) 0.015(4)
C25 0.046(4) 0.043(4) 0.037(3) 0.000(3) -0.003(3) -0.008(3)
C26 0.086(6) 0.058(4) 0.042(4) -0.010(3) 0.001(4) 0.001(4)
N1 0.053(3) 0.031(3) 0.064(4) 0.000(3) 0.004(3) -0.002(2)
N2 0.058(4) 0.047(3) 0.041(3) 0.004(3) -0.002(3) -0.011(3)
N3 0.063(4) 0.057(4) 0.045(4) -0.008(3) -0.010(3) 0.025(3)
N4 0.045(3) 0.031(3) 0.068(4) -0.003(3) -0.010(3) 0.005(2)
O1 0.064(3) 0.039(2) 0.046(3) -0.003(2) -0.002(2) 0.001(3)
O2 0.068(3) 0.040(2) 0.045(3) -0.0009(18) 0.002(2) -0.008(2)
O3 0.064(3) 0.043(2) 0.047(3) 0.0020(19) 0.016(3) 0.004(3)
O4 0.053(3) 0.051(3) 0.049(3) -0.002(2) 0.001(3) 0.006(2)
O5 0.060(5) 0.222(11) 0.234(12) -0.102(9) 0.014(6) -0.027(6)
O6 0.238(11) 0.077(4) 0.092(5) 0.026(4) -0.037(6) -0.019(6)
O7 0.110(6) 0.099(5) 0.199(10) -0.047(6) 0.019(6) 0.025(5)
O8 0.165(8) 0.116(5) 0.075(5) -0.007(4) -0.016(5) -0.021(6)
O9 0.315(15) 0.236(10) 0.081(5) 0.072(6) -0.073(8) -0.189(11)
O10 0.37(2) 0.142(8) 0.175(10) -0.069(7) 0.090(12) 0.037(11)
O11 0.307(17) 0.166(10) 0.157(10) -0.009(7) 0.031(10) -0.135(11)
O12 0.204(14) 0.34(2) 0.187(13) 0.071(13) -0.015(11) 0.088(16)
Cu1 0.0551(5) 0.0356(4) 0.0412(4) 0.0030(3) 0.0034(4) 0.0032(4)
Cu2 0.0584(5) 0.0333(4) 0.0428(4) -0.0037(3) -0.0012(4) 0.0020(4)
Cl1 0.0599(11) 0.0460(9) 0.0652(11) 0.0002(7) -0.0004(11) 0.0023(9)
Cl2 0.1120(18) 0.0569(11) 0.0513(11) 0.0062(8) -0.0165(13) 0.0108(13)

loop_
_atom_type_symbol
_atom_type_description
_atom_type_scat_dispersion_real
_atom_type_scat_dispersion_imag
_atom_type_scat_source
C C 0.0033 0.0016 'International Tables Vol C Tables 4.2.6.8 and 6.1.1.4'
H H 0.0000 0.0000 'International Tables Vol C Tables 4.2.6.8 and 6.1.1.4'
N N 0.0061 0.0033 'International Tables Vol C Tables 4.2.6.8 and 6.1.1.4'
O O 0.0106 0.0060 'International Tables Vol C Tables 4.2.6.8 and 6.1.1.4'
Cu Cu 0.3201 1.2651 'International Tables Vol C Tables 4.2.6.8 and 6.1.1.4'
Cl Cl 0.1484 0.1585 'International Tables Vol C Tables 4.2.6.8 and 6.1.1.4'

loop_
_geom_angle_atom_site_label_1
_geom_angle_atom_site_label_2
_geom_angle_atom_site_label_3
_geom_angle
_geom_angle_site_symmetry_1
_geom_angle_site_symmetry_3
_geom_angle_publ_flag
N1 C1 C2 120.1(8) . . ?
N1 C1 H1 119.9 . . ?
C2 C1 H1 119.9 . . ?
C3 C2 C1 119.7(9) . . ?
C3 C2 H2 120.2 . . ?
C1 C2 H2 120.2 . . ?
C2 C3 C4 120.7(8) . . ?
C2 C3 H3 119.6 . . ?
C4 C3 H3 119.6 . . ?
C3 C4 C12 116.6(9) . . ?
C3 C4 C5 126.5(8) . . ?
C12 C4 C5 116.9(9) . . ?
C6 C5 C4 121.7(9) . . ?
C6 C5 H5 119.2 . . ?
C4 C5 H5 119.2 . . ?
C5 C6 C7 122.8(9) . . ?
C5 C6 H6 118.6 . . ?
C7 C6 H6 118.6 . . ?
C11 C7 C6 117.9(8) . . ?
C11 C7 C8 116.2(7) . . ?
C6 C7 C8 125.8(8) . . ?
C9 C8 C7 121.2(7) . . ?
C9 C8 H8 119.4 . . ?
C7 C8 H8 119.4 . . ?
C8 C9 C10 119.0(8) . . ?
C8 C9 H9 120.5 . . ?
C10 C9 H9 120.5 . . ?
N2 C10 C9 122.3(7) . . ?
N2 C10 H10 118.9 . . ?
C9 C10 H10 118.9 . . ?
N2 C11 C7 123.5(7) . . ?
N2 C11 C12 114.8(6) . . ?
C7 C11 C12 121.7(7) . . ?
N1 C12 C4 123.3(8) . . ?
N1 C12 C11 117.7(6) . . ?
C4 C12 C11 119.0(8) . . ?
N3 C13 C14 120.5(9) . . ?
N3 C13 H13 119.7 . . ?
C14 C13 H13 119.7 . . ?
C15 C14 C13 116.0(10) . . ?
C15 C14 H14 122.0 . . ?
C13 C14 H14 122.0 . . ?
C16 C15 C14 126.0(10) . . ?
C16 C15 H15 117.0 . . ?
C14 C15 H15 117.0 . . ?
C15 C16 C17 126.8(10) . . ?
C15 C16 C24 112.8(11) . . ?
C17 C16 C24 120.3(11) . . ?
C18 C17 C16 120.9(9) . . ?
C18 C17 H17 119.5 . . ?
C16 C17 H17 119.5 . . ?
C17 C18 C19 121.4(10) . . ?
C17 C18 H18 119.3 . . ?
C19 C18 H18 119.3 . . ?
C20 C19 C18 124.9(9) . . ?
C20 C19 C23 117.6(7) . . ?
C18 C19 C23 117.4(10) . . ?
C21 C20 C19 119.2(8) . . ?
C21 C20 H20 120.4 . . ?
C19 C20 H20 120.4 . . ?
C20 C21 C22 121.5(9) . . ?
C20 C21 H21 119.3 . . ?
C22 C21 H21 119.3 . . ?
N4 C22 C21 121.3(8) . . ?
N4 C22 H22 119.3 . . ?
C21 C22 H22 119.3 . . ?
N4 C23 C24 115.8(7) . . ?
N4 C23 C19 122.3(8) . . ?
C24 C23 C19 121.8(7) . . ?
N3 C24 C23 118.0(6) . . ?
N3 C24 C16 124.0(10) . . ?
C23 C24 C16 118.0(9) . . ?
O1 C25 O2 125.9(6) . . ?
O1 C25 C26 117.3(6) . . ?
O2 C25 C26 116.8(6) . . ?
C25 C26 H26A 109.5 . . ?
C25 C26 H26B 109.5 . . ?
H26A C26 H26B 109.5 . . ?
C25 C26 H26C 109.5 . . ?
H26A C26 H26C 109.5 . . ?
H26B C26 H26C 109.5 . . ?
C1 N1 C12 119.6(6) . . ?
C1 N1 Cu1 128.0(5) . . ?
C12 N1 Cu1 112.4(5) . . ?
C10 N2 C11 117.7(6) . . ?
C10 N2 Cu1 128.5(5) . . ?
C11 N2 Cu1 113.7(5) . . ?
C13 N3 C24 120.6(7) . . ?
C13 N3 Cu2 128.2(6) . . ?
C24 N3 Cu2 111.2(5) . . ?
C22 N4 C23 118.0(6) . . ?
C22 N4 Cu2 128.2(5) . . ?
C23 N4 Cu2 113.9(5) . . ?
C25 O1 Cu1 128.2(4) . . ?
C25 O2 Cu2 128.1(4) . . ?
Cu1 O3 Cu2 101.8(2) . . ?
Cu1 O3 H3A 122(3) . . ?
Cu2 O3 H3A 127(3) . . ?
Cu1 O4 Cu2 78.41(14) . . ?
Cu1 O4 H4A 116(4) . . ?
Cu2 O4 H4A 95(5) . . ?
Cu1 O4 H4B 132(3) . . ?
Cu2 O4 H4B 114(4) . . ?
H4A O4 H4B 109.2(17) . . ?
O1 Cu1 O3 95.59(18) . . ?
O1 Cu1 N2 160.9(2) . . ?
O3 Cu1 N2 93.0(2) . . ?
O1 Cu1 N1 90.5(2) . . ?
O3 Cu1 N1 173.8(2) . . ?
N2 Cu1 N1 81.4(2) . . ?
O1 Cu1 O4 93.3(2) . . ?
O3 Cu1 O4 84.38(19) . . ?
N2 Cu1 O4 104.5(2) . . ?
N1 Cu1 O4 94.3(2) . . ?
O1 Cu1 Cu2 78.58(13) . . ?
O3 Cu1 Cu2 39.14(15) . . ?
N2 Cu1 Cu2 118.01(16) . . ?
N1 Cu1 Cu2 142.21(16) . . ?
O4 Cu1 Cu2 51.14(11) . . ?
O2 Cu2 O3 93.5(2) . . ?
O2 Cu2 N4 89.1(2) . . ?
O3 Cu2 N4 176.7(2) . . ?
O2 Cu2 N3 166.9(2) . . ?
O3 Cu2 N3 96.0(2) . . ?
N4 Cu2 N3 81.1(3) . . ?
O2 Cu2 O4 96.2(2) . . ?
O3 Cu2 O4 83.69(19) . . ?
N4 Cu2 O4 98.0(2) . . ?
N3 Cu2 O4 93.8(2) . . ?
O2 Cu2 Cu1 78.91(13) . . ?
O3 Cu2 Cu1 39.08(14) . . ?
N4 Cu2 Cu1 143.72(16) . . ?
N3 Cu2 Cu1 114.09(18) . . ?
O4 Cu2 Cu1 50.44(12) . . ?
O7 Cl1 O5 111.1(6) . . ?
O7 Cl1 O6 110.3(6) . . ?
O5 Cl1 O6 113.7(7) . . ?
O7 Cl1 O8 107.3(6) . . ?
O5 Cl1 O8 108.1(6) . . ?
O6 Cl1 O8 106.1(4) . . ?
O10 Cl2 O11 115.6(9) . . ?
O10 Cl2 O9 117.6(8) . . ?
O11 Cl2 O9 114.0(6) . . ?
O10 Cl2 O12 95.7(11) . . ?
O11 Cl2 O12 101.0(9) . . ?
O9 Cl2 O12 109.5(9) . . ?

loop_
_geom_bond_atom_site_label_1
_geom_bond_atom_site_label_2
_geom_bond_distance
_geom_bond_site_symmetry_2
_geom_bond_publ_flag
C1 N1 1.337(10) . ?
C1 C2 1.404(11) . ?
C1 H1 0.9300 . ?
C2 C3 1.372(14) . ?
C2 H2 0.9300 . ?
C3 C4 1.379(14) . ?
C3 H3 0.9300 . ?
C4 C12 1.399(10) . ?
C4 C5 1.463(14) . ?
C5 C6 1.302(14) . ?
C5 H5 0.9300 . ?
C6 C7 1.392(12) . ?
C6 H6 0.9300 . ?
C7 C11 1.386(10) . ?
C7 C8 1.396(12) . ?
C8 C9 1.339(12) . ?
C8 H8 0.9300 . ?
C9 C10 1.399(10) . ?
C9 H9 0.9300 . ?
C10 N2 1.325(9) . ?
C10 H10 0.9300 . ?
C11 N2 1.359(8) . ?
C11 C12 1.418(10) . ?
C12 N1 1.345(9) . ?
C13 N3 1.301(10) . ?
C13 C14 1.434(12) . ?
C13 H13 0.9300 . ?
C14 C15 1.381(16) . ?
C14 H14 0.9300 . ?
C15 C16 1.366(16) . ?
C15 H15 0.9300 . ?
C16 C17 1.397(15) . ?
C16 C24 1.403(11) . ?
C17 C18 1.355(16) . ?
C17 H17 0.9300 . ?
C18 C19 1.398(13) . ?
C18 H18 0.9300 . ?
C19 C20 1.379(12) . ?
C19 C23 1.423(11) . ?
C20 C21 1.316(12) . ?
C20 H20 0.9300 . ?
C21 C22 1.399(10) . ?
C21 H21 0.9300 . ?
C22 N4 1.330(10) . ?
C22 H22 0.9300 . ?
C23 N4 1.336(9) . ?
C23 C24 1.392(12) . ?
C24 N3 1.371(10) . ?
C25 O1 1.254(7) . ?
C25 O2 1.266(7) . ?
C25 C26 1.499(9) . ?
C26 H26A 0.9600 . ?
C26 H26B 0.9600 . ?
C26 H26C 0.9600 . ?
N1 Cu1 2.008(5) . ?
N2 Cu1 1.999(6) . ?
N3 Cu2 2.014(5) . ?
N4 Cu2 2.010(6) . ?
O1 Cu1 1.921(4) . ?
O2 Cu2 1.905(4) . ?
O3 Cu1 1.923(4) . ?
O3 Cu2 1.926(5) . ?
O3 H3A 0.953(10) . ?
O4 Cu1 2.351(5) . ?
O4 Cu2 2.374(5) . ?
O4 H4A 0.901(10) . ?
O4 H4B 0.899(10) . ?
O5 Cl1 1.361(8) . ?
O6 Cl1 1.401(7) . ?
O7 Cl1 1.348(7) . ?
O8 Cl1 1.479(7) . ?
O9 Cl2 1.317(7) . ?
O10 Cl2 1.290(9) . ?
O11 Cl2 1.314(10) . ?
O12 Cl2 1.331(13) . ?
Cu1 Cu2 2.9868(10) . ?

loop_
_geom_hbond_atom_site_label_D
_geom_hbond_atom_site_label_H
_geom_hbond_atom_site_label_A
_geom_hbond_distance_DH
_geom_hbond_distance_HA
_geom_hbond_distance_DA
_geom_hbond_angle_DHA
_geom_hbond_site_symmetry_A
O3 H3A O8 0.953(10) 2.39(4) 3.159(10) 138(5) 1_655
O4 H4A O9 0.901(10) 1.94(4) 2.748(10) 148(6) .
O4 H4B O8 0.899(10) 2.15(2) 3.033(11) 168(5) .

loop_
_geom_torsion_atom_site_label_1
_geom_torsion_atom_site_label_2
_geom_torsion_atom_site_label_3
_geom_torsion_atom_site_label_4
_geom_torsion
_geom_torsion_site_symmetry_1
_geom_torsion_site_symmetry_2
_geom_torsion_site_symmetry_3
_geom_torsion_site_symmetry_4
_geom_torsion_publ_flag
N1 C1 C2 C3 2.2(12) . . . . ?
C1 C2 C3 C4 -2.6(13) . . . . ?
C2 C3 C4 C12 2.2(12) . . . . ?
C2 C3 C4 C5 -178.2(8) . . . . ?
C3 C4 C5 C6 179.2(9) . . . . ?
C12 C4 C5 C6 -1.1(12) . . . . ?
C4 C5 C6 C7 1.9(14) . . . . ?
C5 C6 C7 C11 -2.0(13) . . . . ?
C5 C6 C7 C8 -178.8(9) . . . . ?
C11 C7 C8 C9 1.0(11) . . . . ?
C6 C7 C8 C9 177.8(8) . . . . ?
C7 C8 C9 C10 -0.4(13) . . . . ?
C8 C9 C10 N2 0.0(13) . . . . ?
C6 C7 C11 N2 -178.4(7) . . . . ?
C8 C7 C11 N2 -1.4(10) . . . . ?
C6 C7 C11 C12 1.4(10) . . . . ?
C8 C7 C11 C12 178.5(6) . . . . ?
C3 C4 C12 N1 -1.4(10) . . . . ?
C5 C4 C12 N1 178.9(7) . . . . ?
C3 C4 C12 C11 -179.8(7) . . . . ?
C5 C4 C12 C11 0.5(10) . . . . ?
N2 C11 C12 N1 0.6(9) . . . . ?
C7 C11 C12 N1 -179.2(6) . . . . ?
N2 C11 C12 C4 179.1(6) . . . . ?
C7 C11 C12 C4 -0.7(10) . . . . ?
N3 C13 C14 C15 -0.4(13) . . . . ?
C13 C14 C15 C16 1.2(15) . . . . ?
C14 C15 C16 C17 179.2(9) . . . . ?
C14 C15 C16 C24 -0.6(14) . . . . ?
C15 C16 C17 C18 179.9(9) . . . . ?
C24 C16 C17 C18 -0.3(13) . . . . ?
C16 C17 C18 C19 0.5(15) . . . . ?
C17 C18 C19 C20 -179.9(9) . . . . ?
C17 C18 C19 C23 -1.3(13) . . . . ?
C18 C19 C20 C21 179.4(8) . . . . ?
C23 C19 C20 C21 0.8(12) . . . . ?
C19 C20 C21 C22 -2.6(13) . . . . ?
C20 C21 C22 N4 4.0(12) . . . . ?
C20 C19 C23 N4 -0.4(11) . . . . ?
C18 C19 C23 N4 -179.1(7) . . . . ?
C20 C19 C23 C24 -179.5(7) . . . . ?
C18 C19 C23 C24 1.9(11) . . . . ?
N4 C23 C24 N3 0.8(9) . . . . ?
C19 C23 C24 N3 179.9(6) . . . . ?
N4 C23 C24 C16 179.2(6) . . . . ?
C19 C23 C24 C16 -1.6(10) . . . . ?
C15 C16 C24 N3 -1.0(11) . . . . ?
C17 C16 C24 N3 179.2(7) . . . . ?
C15 C16 C24 C23 -179.3(7) . . . . ?
C17 C16 C24 C23 0.8(11) . . . . ?
C2 C1 N1 C12 -1.3(11) . . . . ?
C2 C1 N1 Cu1 177.9(5) . . . . ?
C4 C12 N1 C1 1.0(10) . . . . ?
C11 C12 N1 C1 179.4(6) . . . . ?
C4 C12 N1 Cu1 -178.3(5) . . . . ?
C11 C12 N1 Cu1 0.1(7) . . . . ?
C9 C10 N2 C11 -0.3(11) . . . . ?
C9 C10 N2 Cu1 -177.7(6) . . . . ?
C7 C11 N2 C10 1.0(10) . . . . ?
C12 C11 N2 C10 -178.8(6) . . . . ?
C7 C11 N2 Cu1 178.8(5) . . . . ?
C12 C11 N2 Cu1 -1.0(7) . . . . ?
C14 C13 N3 C24 -1.1(11) . . . . ?
C14 C13 N3 Cu2 179.6(6) . . . . ?
C23 C24 N3 C13 -179.8(7) . . . . ?
C16 C24 N3 C13 1.9(10) . . . . ?
C23 C24 N3 Cu2 -0.3(7) . . . . ?
C16 C24 N3 Cu2 -178.7(6) . . . . ?
C21 C22 N4 C23 -3.4(10) . . . . ?
C21 C22 N4 Cu2 178.5(5) . . . . ?
C24 C23 N4 C22 -179.2(6) . . . . ?
C19 C23 N4 C22 1.6(10) . . . . ?
C24 C23 N4 Cu2 -0.8(8) . . . . ?
C19 C23 N4 Cu2 -179.9(5) . . . . ?
O2 C25 O1 Cu1 -0.3(11) . . . . ?
C26 C25 O1 Cu1 179.0(5) . . . . ?
O1 C25 O2 Cu2 -6.4(11) . . . . ?
C26 C25 O2 Cu2 174.4(5) . . . . ?
C25 O1 Cu1 O3 -31.9(6) . . . . ?
C25 O1 Cu1 N2 -148.3(7) . . . . ?
C25 O1 Cu1 N1 147.1(6) . . . . ?
C25 O1 Cu1 O4 52.8(6) . . . . ?
C25 O1 Cu1 Cu2 3.5(6) . . . . ?
Cu2 O3 Cu1 O1 64.2(2) . . . . ?
Cu2 O3 Cu1 N2 -132.9(2) . . . . ?
Cu2 O3 Cu1 N1 -106(2) . . . . ?
Cu2 O3 Cu1 O4 -28.6(2) . . . . ?
C10 N2 Cu1 O1 112.4(8) . . . . ?
C11 N2 Cu1 O1 -65.2(9) . . . . ?
C10 N2 Cu1 O3 -4.5(6) . . . . ?
C11 N2 Cu1 O3 178.0(4) . . . . ?
C10 N2 Cu1 N1 178.3(6) . . . . ?
C11 N2 Cu1 N1 0.8(4) . . . . ?
C10 N2 Cu1 O4 -89.4(6) . . . . ?
C11 N2 Cu1 O4 93.0(4) . . . . ?
C10 N2 Cu1 Cu2 -36.1(7) . . . . ?
C11 N2 Cu1 Cu2 146.4(4) . . . . ?
C1 N1 Cu1 O1 -17.1(6) . . . . ?
C12 N1 Cu1 O1 162.2(5) . . . . ?
C1 N1 Cu1 O3 153.5(19) . . . . ?
C12 N1 Cu1 O3 -27(2) . . . . ?
C1 N1 Cu1 N2 -179.7(6) . . . . ?
C12 N1 Cu1 N2 -0.5(4) . . . . ?
C1 N1 Cu1 O4 76.3(6) . . . . ?
C12 N1 Cu1 O4 -104.5(5) . . . . ?
C1 N1 Cu1 Cu2 54.8(7) . . . . ?
C12 N1 Cu1 Cu2 -126.0(4) . . . . ?
Cu2 O4 Cu1 O1 -72.47(18) . . . . ?
Cu2 O4 Cu1 O3 22.83(16) . . . . ?
Cu2 O4 Cu1 N2 114.5(2) . . . . ?
Cu2 O4 Cu1 N1 -163.3(2) . . . . ?
C25 O2 Cu2 O3 42.8(6) . . . . ?
C25 O2 Cu2 N4 -139.2(6) . . . . ?
C25 O2 Cu2 N3 179.3(9) . . . . ?
C25 O2 Cu2 O4 -41.2(6) . . . . ?
C25 O2 Cu2 Cu1 6.4(6) . . . . ?
Cu1 O3 Cu2 O2 -67.6(2) . . . . ?
Cu1 O3 Cu2 N4 150(4) . . . . ?
Cu1 O3 Cu2 N3 121.5(2) . . . . ?
Cu1 O3 Cu2 O4 28.3(2) . . . . ?
C22 N4 Cu2 O2 7.4(6) . . . . ?
C23 N4 Cu2 O2 -170.8(5) . . . . ?
C22 N4 Cu2 O3 150(4) . . . . ?
C23 N4 Cu2 O3 -28(4) . . . . ?
C22 N4 Cu2 N3 178.7(6) . . . . ?
C23 N4 Cu2 N3 0.5(5) . . . . ?
C22 N4 Cu2 O4 -88.7(6) . . . . ?
C23 N4 Cu2 O4 93.1(5) . . . . ?
C22 N4 Cu2 Cu1 -62.3(7) . . . . ?
C23 N4 Cu2 Cu1 119.5(4) . . . . ?
C13 N3 Cu2 O2 -138.6(10) . . . . ?
C24 N3 Cu2 O2 42.0(13) . . . . ?
C13 N3 Cu2 O3 -2.2(7) . . . . ?
C24 N3 Cu2 O3 178.4(4) . . . . ?
C13 N3 Cu2 N4 179.3(7) . . . . ?
C24 N3 Cu2 N4 -0.1(4) . . . . ?
C13 N3 Cu2 O4 81.8(6) . . . . ?
C24 N3 Cu2 O4 -97.6(4) . . . . ?
C13 N3 Cu2 Cu1 33.8(7) . . . . ?
C24 N3 Cu2 Cu1 -145.6(4) . . . . ?
Cu1 O4 Cu2 O2 70.05(19) . . . . ?
Cu1 O4 Cu2 O3 -22.83(16) . . . . ?
Cu1 O4 Cu2 N4 160.0(2) . . . . ?
Cu1 O4 Cu2 N3 -118.4(2) . . . . ?
O1 Cu1 Cu2 O2 -4.0(2) . . . . ?
O3 Cu1 Cu2 O2 109.9(3) . . . . ?
N2 Cu1 Cu2 O2 165.9(2) . . . . ?
N1 Cu1 Cu2 O2 -79.8(3) . . . . ?
O4 Cu1 Cu2 O2 -107.8(2) . . . . ?
O1 Cu1 Cu2 O3 -113.9(3) . . . . ?
N2 Cu1 Cu2 O3 56.0(3) . . . . ?
N1 Cu1 Cu2 O3 170.2(4) . . . . ?
O4 Cu1 Cu2 O3 142.3(3) . . . . ?
O1 Cu1 Cu2 N4 68.9(3) . . . . ?
O3 Cu1 Cu2 N4 -177.2(4) . . . . ?
N2 Cu1 Cu2 N4 -121.2(4) . . . . ?
N1 Cu1 Cu2 N4 -7.0(4) . . . . ?
O4 Cu1 Cu2 N4 -34.9(4) . . . . ?
O1 Cu1 Cu2 N3 177.7(2) . . . . ?
O3 Cu1 Cu2 N3 -68.3(3) . . . . ?
N2 Cu1 Cu2 N3 -12.3(3) . . . . ?
N1 Cu1 Cu2 N3 101.9(4) . . . . ?
O4 Cu1 Cu2 N3 74.0(3) . . . . ?
O1 Cu1 Cu2 O4 103.8(2) . . . . ?
O3 Cu1 Cu2 O4 -142.3(3) . . . . ?
N2 Cu1 Cu2 O4 -86.3(3) . . . . ?
N1 Cu1 Cu2 O4 28.0(4) . . . . ?
